data_7704118
loop_
_publ_author_name
'Lambic, Nikola S.'
'Sommer, Roger D.'
'Ison, Elon A.'

_publ_section_title
;
 Synthesis and reactivity of nitridorhenium complexes incorporating the
 mercaptoethylsulfide (SSS) ligand.
;
_journal_issue 18
_journal_name_full 'Dalton transactions (Cambridge, England : 2003)'
_journal_page_first 6127
_journal_page_last 6134
_journal_paper_doi 10.1039/d0dt00631a
_journal_volume 49
_journal_year 2020
_chemical_formula_moiety 'C40 H23 B F15 N P Re S3'
_chemical_formula_sum 'C40 H23 B F15 N P Re S3'
_chemical_formula_weight 1126.75
_space_group_crystal_system monoclinic
_space_group_IT_number 14
_space_group_name_Hall '-P 2yn'
_space_group_name_H-M_alt 'P 1 21/n 1'
_atom_sites_solution_hydrogens geom
_audit_creation_date 2018-01-16
_audit_creation_method
;
Olex2 1.2
(compiled 2017.08.10 svn.r3458 for OlexSys, GUI svn.r5381)
;
_audit_update_record
;
2020-04-16 deposited with the CCDC.	2020-04-17 downloaded from the CCDC.
;
_cell_angle_alpha 90
_cell_angle_beta 101.4650(10)
_cell_angle_gamma 90
_cell_formula_units_Z 4
_cell_length_a 11.7619(5)
_cell_length_b 23.8487(10)
_cell_length_c 14.2711(6)
_cell_measurement_reflns_used 238514
_cell_measurement_temperature 100
_cell_measurement_theta_max 40.3052
_cell_measurement_theta_min 2.4577
_cell_volume 3923.3(3)
_computing_cell_refinement 'SAINT v8.34A (Bruker, 2013)'
_computing_data_reduction 'SAINT v8.34A (Bruker, 2013)'
_computing_molecular_graphics 'Olex2 (Dolomanov et al., 2009)'
_computing_publication_material 'Olex2 (Dolomanov et al., 2009)'
_computing_structure_refinement 'ShelXL (Sheldrick, 2015)'
_diffrn_ambient_temperature 100.05
_diffrn_detector_area_resol_mean 8
_diffrn_measured_fraction_theta_full 1.000
_diffrn_measured_fraction_theta_max 1.000
_diffrn_measurement_device_type 'Bruker SMART APEX CCD area detector'
_diffrn_measurement_method '\w and \f scans'
_diffrn_radiation_monochromator graphite
_diffrn_radiation_type MoK\a
_diffrn_radiation_wavelength 0.71073
_diffrn_reflns_av_R_equivalents 0.0336
_diffrn_reflns_av_unetI/netI 0.0137
_diffrn_reflns_Laue_measured_fraction_full 1.000
_diffrn_reflns_Laue_measured_fraction_max 1.000
_diffrn_reflns_limit_h_max 16
_diffrn_reflns_limit_h_min -16
_diffrn_reflns_limit_k_max 32
_diffrn_reflns_limit_k_min -32
_diffrn_reflns_limit_l_max 19
_diffrn_reflns_limit_l_min -18
_diffrn_reflns_number 133286
_diffrn_reflns_point_group_measured_fraction_full 1.000
_diffrn_reflns_point_group_measured_fraction_max 1.000
_diffrn_reflns_theta_full 25.242
_diffrn_reflns_theta_max 29.130
_diffrn_reflns_theta_min 1.688
_diffrn_source 'sealed tube'
_exptl_absorpt_coefficient_mu 3.403
_exptl_absorpt_correction_T_max 0.6824
_exptl_absorpt_correction_T_min 0.4780
_exptl_absorpt_correction_type multi-scan
_exptl_absorpt_process_details
;
SADABS-2014/5 (Bruker,2014/5) was used for absorption correction.
wR2(int) was 0.0572 before and 0.0494 after correction.
The Ratio of minimum to maximum transmission is 0.7005.
The \l/2 correction factor is 0.00150.
;
_exptl_crystal_colour 'clear red'
_exptl_crystal_colour_lustre clear
_exptl_crystal_colour_primary red
_exptl_crystal_density_diffrn 1.908
_exptl_crystal_description plate
_exptl_crystal_F_000 2192
_exptl_crystal_size_max 0.186
_exptl_crystal_size_mid 0.121
_exptl_crystal_size_min 0.086
_refine_diff_density_max 0.774
_refine_diff_density_min -0.629
_refine_diff_density_rms 0.079
_refine_ls_extinction_method none
_refine_ls_goodness_of_fit_ref 1.078
_refine_ls_hydrogen_treatment constr
_refine_ls_matrix_type full
_refine_ls_number_parameters 559
_refine_ls_number_reflns 10565
_refine_ls_number_restraints 0
_refine_ls_restrained_S_all 1.078
_refine_ls_R_factor_all 0.0200
_refine_ls_R_factor_gt 0.0174
_refine_ls_shift/su_max 0.004
_refine_ls_shift/su_mean 0.000
_refine_ls_structure_factor_coef Fsqd
_refine_ls_weighting_details 'w=1/[\s^2^(Fo^2^)+(0.0192P)^2^+4.2586P] where P=(Fo^2^+2Fc^2^)/3'
_refine_ls_weighting_scheme calc
_refine_ls_wR_factor_gt 0.0423
_refine_ls_wR_factor_ref 0.0434
_reflns_Friedel_coverage 0.000
_reflns_number_gt 9874
_reflns_number_total 10565
_reflns_threshold_expression 'I > 2\s(I)'
_cod_data_source_file d0dt00631a2.cif
_cod_data_source_block rds460_0m
_cod_depositor_comments 'Adding full bibliography for 7704118--7704120.cif.'
_cod_database_code 7704118
_shelx_shelxl_version_number 2017/1
_shelx_space_group_comment
;
The symmetry employed for this shelxl refinement is uniquely defined
by the following loop, which should always be used as a source of
symmetry information in preference to the above space-group names.
They are only intended as comments.
;
_shelx_estimated_absorpt_t_max 1.000
_shelx_estimated_absorpt_t_min 0.570
_olex2_refinement_description
;
1. Fixed Uiso
 At 1.2 times of:
  All C(H) groups, All C(H,H) groups
2.a Secondary CH2 refined with riding coordinates:
 C37(H37A,H37B), C38(H38A,H38B), C39(H39A,H39B), C40(H40A,H40B)
2.b Aromatic/amide H refined with riding coordinates:
 C13(H13), C14(H14), C15(H15), C16(H16), C17(H17), C20(H20), C21(H21),
 C22(H22), C23(H23), C24(H24), C26(H26), C27(H27), C28(H28), C29(H29), C30(H30)
;
_olex2_submission_special_instructions 'No special instructions were received'

loop_
_space_group_symop_operation_xyz
'x, y, z'
'-x+1/2, y+1/2, -z+1/2'
'-x, -y, -z'
'x-1/2, -y-1/2, z-1/2'

loop_
_atom_site_label
_atom_site_type_symbol
_atom_site_fract_x
_atom_site_fract_y
_atom_site_fract_z
_atom_site_U_iso_or_equiv
_atom_site_adp_type
_atom_site_occupancy
_atom_site_site_symmetry_order
_atom_site_calc_flag
_atom_site_refinement_flags_posn
_atom_site_refinement_flags_adp
_atom_site_refinement_flags_occupancy
_atom_site_disorder_assembly
_atom_site_disorder_group
Re1 Re 0.74877(2) 0.16943(2) 0.77320(2) 0.00889(2) Uani 1 1 d . . . . .
F1 F 0.66030(10) 0.01112(5) 0.75545(7) 0.0162(2) Uani 1 1 d . . . . .
S1 S 0.76181(4) 0.24824(2) 0.87732(3) 0.01330(8) Uani 1 1 d . . . . .
S3 S 0.61631(4) 0.22272(2) 0.66926(3) 0.01585(8) Uani 1 1 d . . . . .
P1 P 0.76829(4) 0.11610(2) 0.63109(3) 0.01056(8) Uani 1 1 d . . . . .
S2 S 0.94903(4) 0.17190(2) 0.81006(3) 0.01529(8) Uani 1 1 d . . . . .
N1 N 0.68532(13) 0.12291(6) 0.83681(10) 0.0108(3) Uani 1 1 d . . . . .
F10 F 0.41924(10) 0.10556(5) 1.00116(8) 0.0197(2) Uani 1 1 d . . . . .
F6 F 0.82001(9) 0.14168(5) 1.02226(8) 0.0195(2) Uani 1 1 d . . . . .
F7 F 0.82148(12) 0.20074(7) 1.18073(10) 0.0357(3) Uani 1 1 d . . . . .
F8 F 0.62581(13) 0.21023(6) 1.25459(9) 0.0334(3) Uani 1 1 d . . . . .
F9 F 0.42570(11) 0.16139(6) 1.16106(9) 0.0251(3) Uani 1 1 d . . . . .
F3 F 0.87368(12) -0.12510(5) 0.94923(10) 0.0315(3) Uani 1 1 d . . . . .
F5 F 0.74740(10) 0.03313(5) 1.09206(8) 0.0181(2) Uani 1 1 d . . . . .
F4 F 0.85706(12) -0.06409(5) 1.10759(9) 0.0273(3) Uani 1 1 d . . . . .
F14 F 0.25890(11) 0.16497(5) 0.70617(10) 0.0272(3) Uani 1 1 d . . . . .
F11 F 0.48525(9) -0.02431(4) 0.84661(8) 0.0174(2) Uani 1 1 d . . . . .
F12 F 0.28539(10) -0.03167(5) 0.72429(8) 0.0207(2) Uani 1 1 d . . . . .
F13 F 0.16898(10) 0.06142(6) 0.65199(9) 0.0272(3) Uani 1 1 d . . . . .
F15 F 0.46309(10) 0.17396(4) 0.82540(8) 0.0172(2) Uani 1 1 d . . . . .
C1 C 0.71071(15) -0.00496(7) 0.84479(13) 0.0131(3) Uani 1 1 d . . . . .
F2 F 0.77344(11) -0.08570(5) 0.77369(9) 0.0242(3) Uani 1 1 d . . . . .
B1 B 0.62130(16) 0.08571(8) 0.90252(13) 0.0104(3) Uani 1 1 d . . . . .
C2 C 0.61885(15) 0.12228(7) 0.99966(12) 0.0112(3) Uani 1 1 d . . . . .
C3 C 0.52215(16) 0.12869(7) 1.04104(13) 0.0137(3) Uani 1 1 d . . . . .
C4 C 0.52269(17) 0.15761(8) 1.12534(14) 0.0168(3) Uani 1 1 d . . . . .
C5 C 0.62312(19) 0.18253(9) 1.17256(14) 0.0211(4) Uani 1 1 d . . . . .
C6 C 0.72192(18) 0.17760(9) 1.13505(14) 0.0205(4) Uani 1 1 d . . . . .
C7 C 0.71818(16) 0.14781(8) 1.05129(13) 0.0145(3) Uani 1 1 d . . . . .
C8 C 0.69765(15) 0.02803(7) 0.92209(12) 0.0113(3) Uani 1 1 d . . . . .
C9 C 0.76815(17) -0.05551(8) 0.85192(14) 0.0172(4) Uani 1 1 d . . . . .
C10 C 0.81912(17) -0.07549(8) 0.94088(15) 0.0196(4) Uani 1 1 d . . . . .
C11 C 0.81057(17) -0.04454(8) 1.02017(14) 0.0179(4) Uani 1 1 d . . . . .
C12 C 0.75140(15) 0.00613(7) 1.00956(13) 0.0138(3) Uani 1 1 d . . . . .
C13 C 0.91467(16) 0.03482(8) 0.73551(14) 0.0167(3) Uani 1 1 d . . . . .
H13 H 0.914789 0.057851 0.789841 0.020 Uiso 1 1 calc R . . . .
C14 C 0.98064(17) -0.01416(8) 0.74440(15) 0.0206(4) Uani 1 1 d . . . . .
H14 H 1.025878 -0.024281 0.804822 0.025 Uiso 1 1 calc R . . . .
C15 C 0.98069(17) -0.04815(8) 0.66574(16) 0.0213(4) Uani 1 1 d . . . . .
H15 H 1.026295 -0.081320 0.672156 0.026 Uiso 1 1 calc R . . . .
C16 C 0.91413(19) -0.03372(9) 0.57767(15) 0.0223(4) Uani 1 1 d . . . . .
H16 H 0.913238 -0.057298 0.523876 0.027 Uiso 1 1 calc R . . . .
C17 C 0.84851(17) 0.01535(8) 0.56795(14) 0.0191(4) Uani 1 1 d . . . . .
H17 H 0.803551 0.025295 0.507324 0.023 Uiso 1 1 calc R . . . .
C18 C 0.84849(15) 0.05001(7) 0.64691(13) 0.0133(3) Uani 1 1 d . . . . .
C19 C 0.63289(15) 0.09986(7) 0.54859(13) 0.0128(3) Uani 1 1 d . . . . .
C20 C 0.53500(16) 0.08725(8) 0.58573(13) 0.0153(3) Uani 1 1 d . . . . .
H20 H 0.538641 0.089144 0.652755 0.018 Uiso 1 1 calc R . . . .
C21 C 0.43220(17) 0.07194(9) 0.52528(14) 0.0192(4) Uani 1 1 d . . . . .
H21 H 0.365945 0.063216 0.551229 0.023 Uiso 1 1 calc R . . . .
C22 C 0.42546(17) 0.06929(8) 0.42738(14) 0.0182(4) Uani 1 1 d . . . . .
H22 H 0.354965 0.058589 0.386351 0.022 Uiso 1 1 calc R . . . .
C23 C 0.52237(17) 0.08237(8) 0.38933(13) 0.0174(4) Uani 1 1 d . . . . .
H23 H 0.517825 0.080923 0.322160 0.021 Uiso 1 1 calc R . . . .
C24 C 0.62560(16) 0.09750(8) 0.44935(13) 0.0167(3) Uani 1 1 d . . . . .
H24 H 0.691617 0.106313 0.423136 0.020 Uiso 1 1 calc R . . . .
C25 C 0.85126(15) 0.15886(7) 0.56299(13) 0.0127(3) Uani 1 1 d . . . . .
C26 C 0.97045(16) 0.15051(8) 0.57432(14) 0.0167(3) Uani 1 1 d . . . . .
H26 H 1.006942 0.120687 0.613151 0.020 Uiso 1 1 calc R . . . .
C27 C 1.03605(17) 0.18617(9) 0.52835(15) 0.0190(4) Uani 1 1 d . . . . .
H27 H 1.117327 0.180472 0.536119 0.023 Uiso 1 1 calc R . . . .
C28 C 0.98432(17) 0.22929(8) 0.47215(14) 0.0192(4) Uani 1 1 d . . . . .
H28 H 1.029951 0.253522 0.441767 0.023 Uiso 1 1 calc R . . . .
C29 C 0.86507(18) 0.23773(9) 0.45943(15) 0.0220(4) Uani 1 1 d . . . . .
H29 H 0.829019 0.267122 0.419318 0.026 Uiso 1 1 calc R . . . .
C30 C 0.79901(16) 0.20289(8) 0.50575(14) 0.0181(4) Uani 1 1 d . . . . .
H30 H 0.717931 0.209100 0.498384 0.022 Uiso 1 1 calc R . . . .
C31 C 0.49006(15) 0.07566(7) 0.83814(12) 0.0114(3) Uani 1 1 d . . . . .
C32 C 0.42397(15) 0.12178(7) 0.80061(13) 0.0133(3) Uani 1 1 d . . . . .
C33 C 0.31703(16) 0.11842(8) 0.73981(14) 0.0178(4) Uani 1 1 d . . . . .
C34 C 0.27068(16) 0.06631(9) 0.71324(13) 0.0180(4) Uani 1 1 d . . . . .
C35 C 0.33011(16) 0.01913(8) 0.74957(13) 0.0158(3) Uani 1 1 d . . . . .
C36 C 0.43625(15) 0.02458(7) 0.81191(13) 0.0136(3) Uani 1 1 d . . . . .
C37 C 0.91379(17) 0.27027(8) 0.90306(15) 0.0186(4) Uani 1 1 d . . . . .
H37A H 0.930387 0.293839 0.850268 0.022 Uiso 1 1 calc R . . . .
H37B H 0.930223 0.292556 0.962750 0.022 Uiso 1 1 calc R . . . .
C38 C 0.98867(16) 0.21842(8) 0.91375(14) 0.0171(4) Uani 1 1 d . . . . .
H38A H 0.979873 0.198020 0.972303 0.021 Uiso 1 1 calc R . . . .
H38B H 1.071058 0.229510 0.920889 0.021 Uiso 1 1 calc R . . . .
C39 C 0.69427(18) 0.30548(8) 0.80232(15) 0.0196(4) Uani 1 1 d . . . . .
H39A H 0.674563 0.336302 0.842744 0.023 Uiso 1 1 calc R . . . .
H39B H 0.748719 0.320224 0.763585 0.023 Uiso 1 1 calc R . . . .
C40 C 0.58546(17) 0.28409(8) 0.73736(14) 0.0182(4) Uani 1 1 d . . . . .
H40A H 0.551884 0.314186 0.692526 0.022 Uiso 1 1 calc R . . . .
H40B H 0.527562 0.273914 0.776205 0.022 Uiso 1 1 calc R . . . .

loop_
_atom_site_aniso_label
_atom_site_aniso_U_11
_atom_site_aniso_U_22
_atom_site_aniso_U_33
_atom_site_aniso_U_23
_atom_site_aniso_U_13
_atom_site_aniso_U_12
Re1 0.00926(3) 0.00742(3) 0.00994(3) 0.00090(2) 0.00177(2) -0.00009(2)
F1 0.0215(5) 0.0148(5) 0.0117(5) -0.0013(4) 0.0020(4) 0.0008(4)
S1 0.01612(19) 0.00839(17) 0.0157(2) -0.00018(15) 0.00393(16) 0.00021(15)
S3 0.0171(2) 0.0164(2) 0.01351(19) 0.00338(16) 0.00174(16) 0.00585(16)
P1 0.01033(19) 0.01063(19) 0.01080(19) 0.00053(15) 0.00233(15) 0.00017(15)
S2 0.01046(18) 0.0152(2) 0.0196(2) -0.00436(16) 0.00152(16) -0.00090(15)
N1 0.0130(7) 0.0087(6) 0.0107(6) -0.0007(5) 0.0026(5) -0.0004(5)
F10 0.0140(5) 0.0274(6) 0.0186(5) -0.0049(5) 0.0057(4) -0.0065(4)
F6 0.0114(5) 0.0286(6) 0.0185(5) -0.0042(5) 0.0030(4) -0.0033(4)
F7 0.0242(7) 0.0521(9) 0.0292(7) -0.0229(6) 0.0014(5) -0.0145(6)
F8 0.0367(7) 0.0439(8) 0.0205(6) -0.0203(6) 0.0081(5) -0.0046(6)
F9 0.0225(6) 0.0350(7) 0.0208(6) -0.0069(5) 0.0117(5) 0.0008(5)
F3 0.0400(8) 0.0174(6) 0.0347(7) 0.0005(5) 0.0020(6) 0.0167(5)
F5 0.0245(6) 0.0180(5) 0.0111(5) 0.0007(4) 0.0016(4) 0.0041(4)
F4 0.0344(7) 0.0233(6) 0.0201(6) 0.0057(5) -0.0042(5) 0.0114(5)
F14 0.0225(6) 0.0253(7) 0.0309(7) 0.0059(5) -0.0021(5) 0.0117(5)
F11 0.0169(5) 0.0105(5) 0.0232(6) 0.0023(4) 0.0003(4) -0.0026(4)
F12 0.0175(5) 0.0225(6) 0.0216(6) -0.0085(5) 0.0029(4) -0.0079(4)
F13 0.0147(5) 0.0379(7) 0.0245(6) -0.0034(5) -0.0068(5) 0.0019(5)
F15 0.0193(5) 0.0103(5) 0.0224(6) 0.0001(4) 0.0054(4) 0.0022(4)
C1 0.0138(8) 0.0113(8) 0.0141(8) 0.0004(6) 0.0021(6) -0.0005(6)
F2 0.0334(7) 0.0156(6) 0.0242(6) -0.0075(5) 0.0072(5) 0.0043(5)
B1 0.0111(8) 0.0087(8) 0.0112(8) 0.0000(6) 0.0022(6) -0.0013(6)
C2 0.0141(8) 0.0086(7) 0.0108(7) 0.0004(6) 0.0021(6) -0.0004(6)
C3 0.0152(8) 0.0127(8) 0.0131(8) 0.0002(6) 0.0027(6) -0.0012(6)
C4 0.0187(9) 0.0186(9) 0.0147(8) -0.0003(7) 0.0073(7) 0.0017(7)
C5 0.0267(10) 0.0217(9) 0.0149(9) -0.0075(7) 0.0043(8) -0.0005(8)
C6 0.0186(9) 0.0236(10) 0.0177(9) -0.0062(7) -0.0002(7) -0.0051(7)
C7 0.0136(8) 0.0159(8) 0.0142(8) -0.0009(6) 0.0032(6) -0.0012(6)
C8 0.0106(7) 0.0099(7) 0.0132(8) 0.0003(6) 0.0022(6) -0.0008(6)
C9 0.0199(9) 0.0125(8) 0.0199(9) -0.0044(7) 0.0056(7) 0.0003(7)
C10 0.0194(9) 0.0114(8) 0.0271(10) 0.0013(7) 0.0027(7) 0.0053(7)
C11 0.0174(8) 0.0168(9) 0.0178(9) 0.0036(7) -0.0009(7) 0.0023(7)
C12 0.0136(8) 0.0136(8) 0.0141(8) -0.0004(6) 0.0026(6) -0.0007(6)
C13 0.0163(8) 0.0137(8) 0.0191(9) -0.0017(7) 0.0010(7) 0.0007(7)
C14 0.0190(9) 0.0152(9) 0.0250(10) 0.0008(7) -0.0018(7) 0.0020(7)
C15 0.0185(9) 0.0134(8) 0.0328(11) 0.0002(8) 0.0069(8) 0.0027(7)
C16 0.0282(10) 0.0176(9) 0.0232(10) -0.0048(7) 0.0098(8) 0.0026(8)
C17 0.0230(9) 0.0174(9) 0.0174(9) -0.0016(7) 0.0051(7) 0.0014(7)
C18 0.0125(8) 0.0111(8) 0.0167(8) 0.0001(6) 0.0042(6) -0.0006(6)
C19 0.0112(7) 0.0136(8) 0.0131(8) -0.0002(6) 0.0013(6) 0.0004(6)
C20 0.0159(8) 0.0179(8) 0.0122(8) 0.0003(6) 0.0026(6) -0.0005(7)
C21 0.0148(8) 0.0242(10) 0.0192(9) -0.0010(7) 0.0050(7) -0.0036(7)
C22 0.0157(8) 0.0192(9) 0.0178(9) -0.0038(7) -0.0015(7) -0.0002(7)
C23 0.0193(9) 0.0197(9) 0.0124(8) -0.0034(7) 0.0010(7) 0.0005(7)
C24 0.0160(8) 0.0205(9) 0.0143(8) -0.0019(7) 0.0043(7) -0.0006(7)
C25 0.0140(8) 0.0127(8) 0.0123(8) 0.0001(6) 0.0045(6) -0.0005(6)
C26 0.0144(8) 0.0170(8) 0.0192(9) 0.0043(7) 0.0048(7) 0.0029(7)
C27 0.0136(8) 0.0214(9) 0.0236(9) 0.0000(8) 0.0076(7) -0.0005(7)
C28 0.0196(9) 0.0197(9) 0.0202(9) 0.0013(7) 0.0088(7) -0.0039(7)
C29 0.0217(9) 0.0211(9) 0.0242(10) 0.0104(8) 0.0073(8) 0.0031(8)
C30 0.0146(8) 0.0197(9) 0.0207(9) 0.0062(7) 0.0047(7) 0.0020(7)
C31 0.0115(7) 0.0123(8) 0.0108(7) 0.0000(6) 0.0032(6) -0.0005(6)
C32 0.0146(8) 0.0127(8) 0.0134(8) -0.0002(6) 0.0048(6) 0.0012(6)
C33 0.0161(8) 0.0212(9) 0.0160(8) 0.0031(7) 0.0029(7) 0.0075(7)
C34 0.0111(8) 0.0293(10) 0.0128(8) -0.0024(7) 0.0001(6) 0.0009(7)
C35 0.0153(8) 0.0191(9) 0.0133(8) -0.0039(7) 0.0038(6) -0.0034(7)
C36 0.0142(8) 0.0130(8) 0.0136(8) 0.0008(6) 0.0026(6) -0.0003(6)
C37 0.0185(9) 0.0124(8) 0.0239(9) -0.0031(7) 0.0019(7) -0.0042(7)
C38 0.0144(8) 0.0154(8) 0.0199(9) -0.0041(7) -0.0005(7) -0.0022(7)
C39 0.0253(10) 0.0087(8) 0.0251(10) 0.0039(7) 0.0058(8) 0.0047(7)
C40 0.0214(9) 0.0145(8) 0.0197(9) 0.0043(7) 0.0064(7) 0.0075(7)

loop_
_atom_type_symbol
_atom_type_description
_atom_type_scat_dispersion_real
_atom_type_scat_dispersion_imag
_atom_type_scat_source
C C 0.0033 0.0016 'International Tables Vol C Tables 4.2.6.8 and 6.1.1.4'
H H 0.0000 0.0000 'International Tables Vol C Tables 4.2.6.8 and 6.1.1.4'
B B 0.0013 0.0007 'International Tables Vol C Tables 4.2.6.8 and 6.1.1.4'
F F 0.0171 0.0103 'International Tables Vol C Tables 4.2.6.8 and 6.1.1.4'
N N 0.0061 0.0033 'International Tables Vol C Tables 4.2.6.8 and 6.1.1.4'
P P 0.1023 0.0942 'International Tables Vol C Tables 4.2.6.8 and 6.1.1.4'
Re Re -1.0185 7.2310 'International Tables Vol C Tables 4.2.6.8 and 6.1.1.4'
S S 0.1246 0.1234 'International Tables Vol C Tables 4.2.6.8 and 6.1.1.4'

loop_
_geom_angle_atom_site_label_1
_geom_angle_atom_site_label_2
_geom_angle_atom_site_label_3
_geom_angle
_geom_angle_site_symmetry_1
_geom_angle_site_symmetry_3
_geom_angle_publ_flag
S1 Re1 P1 157.460(15) . . ?
S3 Re1 S1 85.293(16) . . ?
S3 Re1 P1 85.177(16) . . ?
S3 Re1 S2 131.301(17) . . ?
S2 Re1 S1 84.345(15) . . ?
S2 Re1 P1 86.703(15) . . ?
N1 Re1 S1 99.37(5) . . ?
N1 Re1 S3 113.04(5) . . ?
N1 Re1 P1 103.15(5) . . ?
N1 Re1 S2 115.57(5) . . ?
C37 S1 Re1 106.93(6) . . ?
C39 S1 Re1 105.01(7) . . ?
C39 S1 C37 101.42(9) . . ?
C40 S3 Re1 106.17(6) . . ?
C18 P1 Re1 118.54(6) . . ?
C19 P1 Re1 115.62(6) . . ?
C19 P1 C18 105.04(8) . . ?
C25 P1 Re1 107.48(6) . . ?
C25 P1 C18 103.34(8) . . ?
C25 P1 C19 105.45(8) . . ?
C38 S2 Re1 106.46(6) . . ?
B1 N1 Re1 173.19(12) . . ?
F1 C1 C8 119.48(15) . . ?
F1 C1 C9 115.82(16) . . ?
C9 C1 C8 124.63(17) . . ?
N1 B1 C2 106.99(13) . . ?
N1 B1 C8 105.21(14) . . ?
N1 B1 C31 104.70(13) . . ?
C2 B1 C31 112.07(14) . . ?
C8 B1 C2 113.78(14) . . ?
C8 B1 C31 113.20(14) . . ?
C3 C2 B1 124.75(15) . . ?
C3 C2 C7 113.49(16) . . ?
C7 C2 B1 121.69(15) . . ?
F10 C3 C2 121.14(16) . . ?
F10 C3 C4 114.75(16) . . ?
C4 C3 C2 124.11(17) . . ?
F9 C4 C3 120.39(17) . . ?
F9 C4 C5 119.85(17) . . ?
C5 C4 C3 119.76(18) . . ?
F8 C5 C4 120.73(19) . . ?
F8 C5 C6 120.43(18) . . ?
C4 C5 C6 118.82(18) . . ?
F7 C6 C5 119.91(18) . . ?
F7 C6 C7 120.40(18) . . ?
C5 C6 C7 119.67(18) . . ?
F6 C7 C2 119.51(16) . . ?
F6 C7 C6 116.27(16) . . ?
C6 C7 C2 124.14(17) . . ?
C1 C8 B1 118.99(15) . . ?
C12 C8 C1 113.57(16) . . ?
C12 C8 B1 127.43(16) . . ?
C1 C9 C10 119.26(17) . . ?
F2 C9 C1 120.83(17) . . ?
F2 C9 C10 119.90(17) . . ?
F3 C10 C9 120.05(18) . . ?
F3 C10 C11 120.93(18) . . ?
C11 C10 C9 119.00(17) . . ?
F4 C11 C10 119.80(17) . . ?
F4 C11 C12 120.45(17) . . ?
C10 C11 C12 119.73(17) . . ?
F5 C12 C8 121.15(16) . . ?
F5 C12 C11 115.05(16) . . ?
C8 C12 C11 123.79(17) . . ?
C14 C13 H13 120.0 . . ?
C14 C13 C18 120.03(18) . . ?
C18 C13 H13 120.0 . . ?
C13 C14 H14 119.8 . . ?
C15 C14 C13 120.44(19) . . ?
C15 C14 H14 119.8 . . ?
C14 C15 H15 120.0 . . ?
C14 C15 C16 119.92(18) . . ?
C16 C15 H15 120.0 . . ?
C15 C16 H16 120.0 . . ?
C15 C16 C17 120.05(19) . . ?
C17 C16 H16 120.0 . . ?
C16 C17 H17 119.8 . . ?
C16 C17 C18 120.34(18) . . ?
C18 C17 H17 119.8 . . ?
C13 C18 P1 121.16(14) . . ?
C13 C18 C17 119.21(17) . . ?
C17 C18 P1 119.55(14) . . ?
C20 C19 P1 118.81(13) . . ?
C20 C19 C24 119.10(16) . . ?
C24 C19 P1 122.03(14) . . ?
C19 C20 H20 119.9 . . ?
C21 C20 C19 120.29(17) . . ?
C21 C20 H20 119.9 . . ?
C20 C21 H21 119.8 . . ?
C22 C21 C20 120.49(18) . . ?
C22 C21 H21 119.8 . . ?
C21 C22 H22 120.1 . . ?
C21 C22 C23 119.75(17) . . ?
C23 C22 H22 120.1 . . ?
C22 C23 H23 120.0 . . ?
C24 C23 C22 120.10(17) . . ?
C24 C23 H23 120.0 . . ?
C19 C24 H24 119.9 . . ?
C23 C24 C19 120.27(17) . . ?
C23 C24 H24 119.9 . . ?
C26 C25 P1 119.46(14) . . ?
C26 C25 C30 119.43(17) . . ?
C30 C25 P1 120.89(14) . . ?
C25 C26 H26 120.1 . . ?
C25 C26 C27 119.70(17) . . ?
C27 C26 H26 120.1 . . ?
C26 C27 H27 119.7 . . ?
C28 C27 C26 120.64(18) . . ?
C28 C27 H27 119.7 . . ?
C27 C28 H28 119.9 . . ?
C27 C28 C29 120.22(18) . . ?
C29 C28 H28 119.9 . . ?
C28 C29 H29 120.2 . . ?
C30 C29 C28 119.67(18) . . ?
C30 C29 H29 120.2 . . ?
C25 C30 H30 119.8 . . ?
C29 C30 C25 120.32(18) . . ?
C29 C30 H30 119.8 . . ?
C32 C31 B1 119.27(15) . . ?
C36 C31 B1 127.10(15) . . ?
C36 C31 C32 113.57(16) . . ?
F15 C32 C31 119.54(16) . . ?
F15 C32 C33 116.02(16) . . ?
C33 C32 C31 124.43(17) . . ?
F14 C33 C32 120.83(18) . . ?
F14 C33 C34 120.11(17) . . ?
C34 C33 C32 119.06(17) . . ?
F13 C34 C33 120.72(18) . . ?
F13 C34 C35 119.84(18) . . ?
C35 C34 C33 119.44(17) . . ?
F12 C35 C34 119.76(16) . . ?
F12 C35 C36 120.78(17) . . ?
C34 C35 C36 119.46(17) . . ?
F11 C36 C31 121.33(15) . . ?
F11 C36 C35 114.73(16) . . ?
C35 C36 C31 123.95(17) . . ?
S1 C37 H37A 110.1 . . ?
S1 C37 H37B 110.1 . . ?
H37A C37 H37B 108.4 . . ?
C38 C37 S1 108.22(13) . . ?
C38 C37 H37A 110.1 . . ?
C38 C37 H37B 110.1 . . ?
S2 C38 H38A 109.4 . . ?
S2 C38 H38B 109.4 . . ?
C37 C38 S2 111.39(13) . . ?
C37 C38 H38A 109.4 . . ?
C37 C38 H38B 109.4 . . ?
H38A C38 H38B 108.0 . . ?
S1 C39 H39A 109.9 . . ?
S1 C39 H39B 109.9 . . ?
H39A C39 H39B 108.3 . . ?
C40 C39 S1 108.99(13) . . ?
C40 C39 H39A 109.9 . . ?
C40 C39 H39B 109.9 . . ?
S3 C40 H40A 109.4 . . ?
S3 C40 H40B 109.4 . . ?
C39 C40 S3 111.22(13) . . ?
C39 C40 H40A 109.4 . . ?
C39 C40 H40B 109.4 . . ?
H40A C40 H40B 108.0 . . ?

loop_
_geom_bond_atom_site_label_1
_geom_bond_atom_site_label_2
_geom_bond_distance
_geom_bond_site_symmetry_2
_geom_bond_publ_flag
Re1 S1 2.3820(4) . ?
Re1 S3 2.3073(4) . ?
Re1 P1 2.4430(5) . ?
Re1 S2 2.3100(4) . ?
Re1 N1 1.6975(15) . ?
F1 C1 1.351(2) . ?
S1 C37 1.829(2) . ?
S1 C39 1.8170(19) . ?
S3 C40 1.833(2) . ?
P1 C18 1.8279(18) . ?
P1 C19 1.8241(18) . ?
P1 C25 1.8203(18) . ?
S2 C38 1.8340(19) . ?
N1 B1 1.586(2) . ?
F10 C3 1.349(2) . ?
F6 C7 1.351(2) . ?
F7 C6 1.341(2) . ?
F8 C5 1.339(2) . ?
F9 C4 1.342(2) . ?
F3 C10 1.340(2) . ?
F5 C12 1.351(2) . ?
F4 C11 1.342(2) . ?
F14 C33 1.342(2) . ?
F11 C36 1.350(2) . ?
F12 C35 1.341(2) . ?
F13 C34 1.339(2) . ?
F15 C32 1.349(2) . ?
C1 C8 1.388(2) . ?
C1 C9 1.376(2) . ?
F2 C9 1.340(2) . ?
B1 C2 1.643(3) . ?
B1 C8 1.636(3) . ?
B1 C31 1.649(3) . ?
C2 C3 1.390(2) . ?
C2 C7 1.392(2) . ?
C3 C4 1.386(3) . ?
C4 C5 1.373(3) . ?
C5 C6 1.378(3) . ?
C6 C7 1.384(3) . ?
C8 C12 1.385(2) . ?
C9 C10 1.377(3) . ?
C10 C11 1.371(3) . ?
C11 C12 1.388(3) . ?
C13 H13 0.9500 . ?
C13 C14 1.394(3) . ?
C13 C18 1.394(3) . ?
C14 H14 0.9500 . ?
C14 C15 1.385(3) . ?
C15 H15 0.9500 . ?
C15 C16 1.386(3) . ?
C16 H16 0.9500 . ?
C16 C17 1.394(3) . ?
C17 H17 0.9500 . ?
C17 C18 1.398(3) . ?
C19 C20 1.393(3) . ?
C19 C24 1.403(2) . ?
C20 H20 0.9500 . ?
C20 C21 1.387(3) . ?
C21 H21 0.9500 . ?
C21 C22 1.385(3) . ?
C22 H22 0.9500 . ?
C22 C23 1.392(3) . ?
C23 H23 0.9500 . ?
C23 C24 1.387(3) . ?
C24 H24 0.9500 . ?
C25 C26 1.393(2) . ?
C25 C30 1.396(2) . ?
C26 H26 0.9500 . ?
C26 C27 1.397(3) . ?
C27 H27 0.9500 . ?
C27 C28 1.370(3) . ?
C28 H28 0.9500 . ?
C28 C29 1.393(3) . ?
C29 H29 0.9500 . ?
C29 C30 1.391(3) . ?
C30 H30 0.9500 . ?
C31 C32 1.391(2) . ?
C31 C36 1.389(2) . ?
C32 C33 1.381(3) . ?
C33 C34 1.380(3) . ?
C34 C35 1.371(3) . ?
C35 C36 1.388(2) . ?
C37 H37A 0.9900 . ?
C37 H37B 0.9900 . ?
C37 C38 1.508(3) . ?
C38 H38A 0.9900 . ?
C38 H38B 0.9900 . ?
C39 H39A 0.9900 . ?
C39 H39B 0.9900 . ?
C39 C40 1.512(3) . ?
C40 H40A 0.9900 . ?
C40 H40B 0.9900 . ?

loop_
_geom_torsion_atom_site_label_1
_geom_torsion_atom_site_label_2
_geom_torsion_atom_site_label_3
_geom_torsion_atom_site_label_4
_geom_torsion
_geom_torsion_site_symmetry_1
_geom_torsion_site_symmetry_2
_geom_torsion_site_symmetry_3
_geom_torsion_site_symmetry_4
_geom_torsion_publ_flag
Re1 S1 C37 C38 -38.52(15) . . . . ?
Re1 S1 C39 C40 42.37(15) . . . . ?
Re1 S3 C40 C39 39.56(14) . . . . ?
Re1 P1 C18 C13 -11.36(18) . . . . ?
Re1 P1 C18 C17 171.98(13) . . . . ?
Re1 P1 C19 C20 -36.73(16) . . . . ?
Re1 P1 C19 C24 145.85(14) . . . . ?
Re1 P1 C25 C26 96.13(15) . . . . ?
Re1 P1 C25 C30 -78.50(16) . . . . ?
Re1 S2 C38 C37 -42.91(15) . . . . ?
F1 C1 C8 B1 -0.1(2) . . . . ?
F1 C1 C8 C12 178.62(15) . . . . ?
F1 C1 C9 F2 0.7(3) . . . . ?
F1 C1 C9 C10 -178.27(17) . . . . ?
S1 C37 C38 S2 53.07(17) . . . . ?
S1 C39 C40 S3 -54.26(16) . . . . ?
P1 C19 C20 C21 -176.74(15) . . . . ?
P1 C19 C24 C23 176.89(15) . . . . ?
P1 C25 C26 C27 -174.76(15) . . . . ?
P1 C25 C30 C29 175.43(16) . . . . ?
N1 B1 C2 C3 134.21(17) . . . . ?
N1 B1 C2 C7 -49.1(2) . . . . ?
N1 B1 C8 C1 -60.12(19) . . . . ?
N1 B1 C8 C12 121.42(18) . . . . ?
N1 B1 C31 C32 -53.7(2) . . . . ?
N1 B1 C31 C36 123.21(18) . . . . ?
F10 C3 C4 F9 -0.5(3) . . . . ?
F10 C3 C4 C5 179.53(17) . . . . ?
F7 C6 C7 F6 2.9(3) . . . . ?
F7 C6 C7 C2 179.69(18) . . . . ?
F8 C5 C6 F7 -0.1(3) . . . . ?
F8 C5 C6 C7 178.62(19) . . . . ?
F9 C4 C5 F8 0.6(3) . . . . ?
F9 C4 C5 C6 179.34(19) . . . . ?
F3 C10 C11 F4 -0.2(3) . . . . ?
F3 C10 C11 C12 -178.61(18) . . . . ?
F4 C11 C12 F5 1.2(3) . . . . ?
F4 C11 C12 C8 -177.62(17) . . . . ?
F14 C33 C34 F13 1.7(3) . . . . ?
F14 C33 C34 C35 -178.82(18) . . . . ?
F12 C35 C36 F11 -2.9(3) . . . . ?
F12 C35 C36 C31 177.25(17) . . . . ?
F13 C34 C35 F12 -0.7(3) . . . . ?
F13 C34 C35 C36 179.06(17) . . . . ?
F15 C32 C33 F14 1.9(3) . . . . ?
F15 C32 C33 C34 -178.59(17) . . . . ?
C1 C8 C12 F5 179.78(15) . . . . ?
C1 C8 C12 C11 -1.5(3) . . . . ?
C1 C9 C10 F3 178.85(18) . . . . ?
C1 C9 C10 C11 0.4(3) . . . . ?
F2 C9 C10 F3 -0.2(3) . . . . ?
F2 C9 C10 C11 -178.60(18) . . . . ?
B1 C2 C3 F10 -1.8(3) . . . . ?
B1 C2 C3 C4 177.02(17) . . . . ?
B1 C2 C7 F6 -1.3(3) . . . . ?
B1 C2 C7 C6 -177.94(18) . . . . ?
B1 C8 C12 F5 -1.7(3) . . . . ?
B1 C8 C12 C11 177.06(17) . . . . ?
B1 C31 C32 F15 -6.8(2) . . . . ?
B1 C31 C32 C33 174.78(17) . . . . ?
B1 C31 C36 F11 6.9(3) . . . . ?
B1 C31 C36 C35 -173.22(17) . . . . ?
C2 B1 C8 C1 -176.90(15) . . . . ?
C2 B1 C8 C12 4.6(2) . . . . ?
C2 B1 C31 C32 61.9(2) . . . . ?
C2 B1 C31 C36 -121.18(19) . . . . ?
C2 C3 C4 F9 -179.33(17) . . . . ?
C2 C3 C4 C5 0.7(3) . . . . ?
C3 C2 C7 F6 175.74(16) . . . . ?
C3 C2 C7 C6 -0.9(3) . . . . ?
C3 C4 C5 F8 -179.37(18) . . . . ?
C3 C4 C5 C6 -0.7(3) . . . . ?
C4 C5 C6 F7 -178.85(19) . . . . ?
C4 C5 C6 C7 -0.1(3) . . . . ?
C5 C6 C7 F6 -175.82(18) . . . . ?
C5 C6 C7 C2 0.9(3) . . . . ?
C7 C2 C3 F10 -178.68(16) . . . . ?
C7 C2 C3 C4 0.1(3) . . . . ?
C8 C1 C9 F2 177.73(17) . . . . ?
C8 C1 C9 C10 -1.3(3) . . . . ?
C8 B1 C2 C3 -110.05(19) . . . . ?
C8 B1 C2 C7 66.6(2) . . . . ?
C8 B1 C31 C32 -167.75(15) . . . . ?
C8 B1 C31 C36 9.2(2) . . . . ?
C9 C1 C8 B1 -176.93(17) . . . . ?
C9 C1 C8 C12 1.7(3) . . . . ?
C9 C10 C11 F4 178.22(18) . . . . ?
C9 C10 C11 C12 -0.2(3) . . . . ?
C10 C11 C12 F5 179.60(17) . . . . ?
C10 C11 C12 C8 0.8(3) . . . . ?
C13 C14 C15 C16 -0.5(3) . . . . ?
C14 C13 C18 P1 -176.09(15) . . . . ?
C14 C13 C18 C17 0.6(3) . . . . ?
C14 C15 C16 C17 0.9(3) . . . . ?
C15 C16 C17 C18 -0.6(3) . . . . ?
C16 C17 C18 P1 176.57(16) . . . . ?
C16 C17 C18 C13 -0.2(3) . . . . ?
C18 P1 C19 C20 95.91(16) . . . . ?
C18 P1 C19 C24 -81.51(17) . . . . ?
C18 P1 C25 C26 -29.98(17) . . . . ?
C18 P1 C25 C30 155.38(16) . . . . ?
C18 C13 C14 C15 -0.3(3) . . . . ?
C19 P1 C18 C13 -142.33(15) . . . . ?
C19 P1 C18 C17 41.00(17) . . . . ?
C19 P1 C25 C26 -140.00(15) . . . . ?
C19 P1 C25 C30 45.37(17) . . . . ?
C19 C20 C21 C22 -0.3(3) . . . . ?
C20 C19 C24 C23 -0.5(3) . . . . ?
C20 C21 C22 C23 -0.3(3) . . . . ?
C21 C22 C23 C24 0.6(3) . . . . ?
C22 C23 C24 C19 -0.2(3) . . . . ?
C24 C19 C20 C21 0.8(3) . . . . ?
C25 P1 C18 C13 107.35(16) . . . . ?
C25 P1 C18 C17 -69.31(16) . . . . ?
C25 P1 C19 C20 -155.30(15) . . . . ?
C25 P1 C19 C24 27.29(17) . . . . ?
C25 C26 C27 C28 0.0(3) . . . . ?
C26 C25 C30 C29 0.8(3) . . . . ?
C26 C27 C28 C29 -0.7(3) . . . . ?
C27 C28 C29 C30 1.4(3) . . . . ?
C28 C29 C30 C25 -1.5(3) . . . . ?
C30 C25 C26 C27 0.0(3) . . . . ?
C31 B1 C2 C3 20.0(2) . . . . ?
C31 B1 C2 C7 -163.33(16) . . . . ?
C31 B1 C8 C1 53.6(2) . . . . ?
C31 B1 C8 C12 -124.83(18) . . . . ?
C31 C32 C33 F14 -179.60(17) . . . . ?
C31 C32 C33 C34 -0.1(3) . . . . ?
C32 C31 C36 F11 -176.03(16) . . . . ?
C32 C31 C36 C35 3.8(3) . . . . ?
C32 C33 C34 F13 -177.83(17) . . . . ?
C32 C33 C34 C35 1.7(3) . . . . ?
C33 C34 C35 F12 179.79(17) . . . . ?
C33 C34 C35 C36 -0.4(3) . . . . ?
C34 C35 C36 F11 177.36(16) . . . . ?
C34 C35 C36 C31 -2.5(3) . . . . ?
C36 C31 C32 F15 175.91(16) . . . . ?
C36 C31 C32 C33 -2.5(3) . . . . ?
C37 S1 C39 C40 153.58(14) . . . . ?
C39 S1 C37 C38 -148.25(14) . . . . ?
